data_7224031
loop_
_publ_author_name
'Huang, Jui-Hsien'
'Hu, Ting-Jia'
'Wu, Ming-Chun'
'Wu, Shih-Sheng'
'Hu, Ching-Han'
'Lin, Chia-Her'
'Datta, Amitabha'
'Lin, Tzung-Han'

_publ_section_title
;
 Synthesis, Characterization and Reactivity Study of Aluminum Compounds
 Incorporating Bi- and Tri-dentate Pyrrole-piperazine Ligands
;
_journal_name_full 'RSC Adv.'
_journal_paper_doi 10.1039/C6RA01694D
_journal_year 2016
_chemical_formula_sum 'C17 H24 Al N3'
_chemical_formula_weight 297.37
_chemical_name_systematic
; 
 ? 
;
_space_group_IT_number 14
_symmetry_cell_setting monoclinic
_symmetry_space_group_name_Hall '-P 2ybc'
_symmetry_space_group_name_H-M 'P 1 21/c 1'
_atom_sites_solution_hydrogens geom
_atom_sites_solution_primary direct
_atom_sites_solution_secondary difmap
_audit_creation_method SHELXL-97
_audit_update_record
;
2015-07-18 deposited with the CCDC.
2016-01-22 downloaded from the CCDC.
;
_cell_angle_alpha 90.00
_cell_angle_beta 101.676(2)
_cell_angle_gamma 90.00
_cell_formula_units_Z 4
_cell_length_a 16.9611(4)
_cell_length_b 11.2380(3)
_cell_length_c 8.7019(3)
_cell_measurement_temperature 150(2)
_cell_measurement_theta_max 28.70
_cell_volume 1624.34(8)
_computing_cell_refinement 'SAINT V7.68A (Bruker AXS, 2009)'
_computing_data_collection 'APEX2 (Bruker AXS, 2010)'
_computing_data_reduction 'SAINT V7.68A (Bruker AXS, 2009)'
_computing_molecular_graphics 'SHELXTL (Sheldrick, 2008)'
_computing_publication_material SHELXTL
_computing_structure_refinement 'SHELXL-97 (Sheldrick, 2008)'
_computing_structure_solution 'SHELXS-97 (Sheldrick, 2008)'
_diffrn_ambient_temperature 150(2)
_diffrn_detector_area_resol_mean 8.3333
_diffrn_measured_fraction_theta_full 0.997
_diffrn_measured_fraction_theta_max 0.997
_diffrn_measurement_device_type 'Bruker APEX-II CCD'
_diffrn_measurement_method '\f and \w scans'
_diffrn_radiation_monochromator graphite
_diffrn_radiation_source 'fine-focus sealed tube'
_diffrn_radiation_type MoK\a
_diffrn_radiation_wavelength 0.71073
_diffrn_reflns_av_R_equivalents 0.0736
_diffrn_reflns_av_sigmaI/netI 0.0676
_diffrn_reflns_limit_h_max 22
_diffrn_reflns_limit_h_min -22
_diffrn_reflns_limit_k_max 15
_diffrn_reflns_limit_k_min -15
_diffrn_reflns_limit_l_max 11
_diffrn_reflns_limit_l_min -11
_diffrn_reflns_number 18729
_diffrn_reflns_theta_full 28.70
_diffrn_reflns_theta_max 28.70
_diffrn_reflns_theta_min 2.19
_exptl_absorpt_coefficient_mu 0.123
_exptl_absorpt_correction_T_max 0.990
_exptl_absorpt_correction_T_min 0.976
_exptl_absorpt_correction_type multi-scan
_exptl_absorpt_process_details 'SADABS V2008/1 (Bruker AXS, 2008)'
_exptl_crystal_colour colourless
_exptl_crystal_density_diffrn 1.216
_exptl_crystal_density_method 'not measured'
_exptl_crystal_description lamellar
_exptl_crystal_F_000 640
_exptl_crystal_size_max 0.20
_exptl_crystal_size_mid 0.18
_exptl_crystal_size_min 0.08
_refine_diff_density_max 0.283
_refine_diff_density_min -0.284
_refine_diff_density_rms 0.055
_refine_ls_extinction_method none
_refine_ls_goodness_of_fit_ref 1.025
_refine_ls_hydrogen_treatment constr
_refine_ls_matrix_type full
_refine_ls_number_parameters 192
_refine_ls_number_reflns 4179
_refine_ls_number_restraints 0
_refine_ls_restrained_S_all 1.025
_refine_ls_R_factor_all 0.0984
_refine_ls_R_factor_gt 0.0513
_refine_ls_shift/su_max 0.001
_refine_ls_shift/su_mean 0.000
_refine_ls_structure_factor_coef Fsqd
_refine_ls_weighting_details 'calc w=1/[\s^2^(Fo^2^)+(0.0502P)^2^+0.3832P] where P=(Fo^2^+2Fc^2^)/3'
_refine_ls_weighting_scheme calc
_refine_ls_wR_factor_gt 0.1110
_refine_ls_wR_factor_ref 0.1298
_reflns_number_gt 2608
_reflns_number_total 4179
_reflns_threshold_expression >2sigma(I)
_cod_data_source_file c6ra01694d2.cif
_cod_data_source_block wu22302
_cod_original_sg_symbol_H-M 'P 21/c'
_cod_database_code 7224031

loop_
_symmetry_equiv_pos_as_xyz
'x, y, z'
'-x, y+1/2, -z+1/2'
'-x, -y, -z'
'x, -y-1/2, z-1/2'

loop_
_atom_site_label
_atom_site_type_symbol
_atom_site_fract_x
_atom_site_fract_y
_atom_site_fract_z
_atom_site_U_iso_or_equiv
_atom_site_adp_type
_atom_site_occupancy
_atom_site_symmetry_multiplicity
_atom_site_calc_flag
_atom_site_refinement_flags
Al1 Al 0.29548(4) 0.55149(5) 0.48203(8) 0.02593(17) Uani 1 1 d .
C5 C 0.40943(12) 0.39804(18) 0.3917(2) 0.0270(4) Uani 1 1 d .
H5A H 0.4221 0.3190 0.3592 0.032 Uiso 1 1 calc R
H5B H 0.4433 0.4547 0.3513 0.032 Uiso 1 1 calc R
C9 C 0.31387(12) 0.46139(17) 0.1588(2) 0.0272(4) Uani 1 1 d .
H9A H 0.3384 0.4008 0.1044 0.033 Uiso 1 1 calc R
H9B H 0.3429 0.5352 0.1539 0.033 Uiso 1 1 calc R
C8 C 0.22720(12) 0.47805(17) 0.0761(2) 0.0275(5) Uani 1 1 d .
H8A H 0.2034 0.5424 0.1255 0.033 Uiso 1 1 calc R
H8B H 0.2253 0.4997 -0.0325 0.033 Uiso 1 1 calc R
C7 C 0.18701(12) 0.33087(18) 0.2456(2) 0.0281(5) Uani 1 1 d .
H7A H 0.1582 0.2564 0.2473 0.034 Uiso 1 1 calc R
H7B H 0.1618 0.3899 0.3013 0.034 Uiso 1 1 calc R
C10 C 0.10241(12) 0.36601(17) -0.0134(2) 0.0257(4) Uani 1 1 d .
C15 C 0.07337(13) 0.45480(18) -0.1218(2) 0.0298(5) Uani 1 1 d .
H15 H 0.1048 0.5217 -0.1287 0.036 Uiso 1 1 calc R
C6 C 0.27328(12) 0.31444(16) 0.3277(2) 0.0264(4) Uani 1 1 d .
H6A H 0.2750 0.2905 0.4354 0.032 Uiso 1 1 calc R
H6B H 0.2972 0.2512 0.2766 0.032 Uiso 1 1 calc R
C11 C 0.05238(13) 0.26745(18) -0.0054(3) 0.0311(5) Uani 1 1 d .
H11 H 0.0698 0.2070 0.0664 0.037 Uiso 1 1 calc R
C4 C 0.42530(12) 0.40462(17) 0.5653(2) 0.0263(4) Uani 1 1 d .
C14 C -0.00183(13) 0.4447(2) -0.2197(3) 0.0351(5) Uani 1 1 d .
H14 H -0.0199 0.5048 -0.2917 0.042 Uiso 1 1 calc R
C12 C -0.02242(13) 0.25972(19) -0.1032(3) 0.0349(5) Uani 1 1 d .
H12 H -0.0548 0.1941 -0.0956 0.042 Uiso 1 1 calc R
C16 C 0.19990(12) 0.51786(19) 0.5703(2) 0.0299(5) Uani 1 1 d .
H16A H 0.2017 0.5650 0.6630 0.045 Uiso 1 1 calc R
H16B H 0.1991 0.4350 0.5968 0.045 Uiso 1 1 calc R
H16C H 0.1522 0.5372 0.4943 0.045 Uiso 1 1 calc R
C3 C 0.47619(12) 0.34688(17) 0.6840(3) 0.0299(5) Uani 1 1 d .
H3 H 0.5098 0.2833 0.6739 0.036 Uiso 1 1 calc R
C2 C 0.46743(13) 0.40342(18) 0.8260(3) 0.0330(5) Uani 1 1 d .
H2 H 0.4948 0.3843 0.9267 0.040 Uiso 1 1 calc R
C1 C 0.41120(13) 0.49119(19) 0.7860(3) 0.0314(5) Uani 1 1 d .
H1 H 0.3935 0.5416 0.8567 0.038 Uiso 1 1 calc R
C13 C -0.05030(13) 0.3472(2) -0.2121(3) 0.0348(5) Uani 1 1 d .
H13 H -0.1005 0.3405 -0.2786 0.042 Uiso 1 1 calc R
C17 C 0.30462(14) 0.71089(17) 0.3945(3) 0.0337(5) Uani 1 1 d .
H17A H 0.3494 0.7126 0.3424 0.051 Uiso 1 1 calc R
H17B H 0.3129 0.7685 0.4778 0.051 Uiso 1 1 calc R
H17C H 0.2560 0.7295 0.3207 0.051 Uiso 1 1 calc R
N3 N 0.18094(10) 0.36924(14) 0.08219(19) 0.0249(4) Uani 1 1 d .
N2 N 0.32172(10) 0.42576(13) 0.32660(19) 0.0233(4) Uani 1 1 d .
N1 N 0.38459(10) 0.49407(14) 0.6257(2) 0.0276(4) Uani 1 1 d .

loop_
_atom_site_aniso_label
_atom_site_aniso_U_11
_atom_site_aniso_U_22
_atom_site_aniso_U_33
_atom_site_aniso_U_23
_atom_site_aniso_U_13
_atom_site_aniso_U_12
Al1 0.0305(3) 0.0224(3) 0.0252(4) -0.0012(3) 0.0063(3) 0.0011(2)
C5 0.0241(10) 0.0287(10) 0.0280(12) -0.0014(9) 0.0051(9) 0.0016(8)
C9 0.0311(11) 0.0279(10) 0.0240(11) 0.0015(8) 0.0088(9) -0.0058(8)
C8 0.0322(11) 0.0265(10) 0.0240(11) 0.0030(8) 0.0063(9) -0.0050(8)
C7 0.0348(12) 0.0270(10) 0.0242(11) 0.0006(8) 0.0101(10) -0.0065(8)
C10 0.0274(11) 0.0272(10) 0.0242(11) -0.0035(8) 0.0090(9) -0.0011(8)
C15 0.0336(11) 0.0314(10) 0.0253(12) 0.0000(9) 0.0085(10) -0.0019(9)
C6 0.0335(11) 0.0208(9) 0.0254(11) 0.0006(8) 0.0069(9) -0.0053(8)
C11 0.0317(12) 0.0287(10) 0.0337(13) 0.0002(9) 0.0087(10) -0.0026(9)
C4 0.0275(11) 0.0243(9) 0.0277(12) -0.0002(8) 0.0074(9) -0.0020(8)
C14 0.0364(12) 0.0395(12) 0.0286(13) 0.0021(10) 0.0047(10) 0.0033(10)
C12 0.0302(12) 0.0349(11) 0.0404(14) -0.0041(10) 0.0091(11) -0.0054(9)
C16 0.0317(12) 0.0361(11) 0.0224(12) -0.0023(9) 0.0066(9) 0.0022(9)
C3 0.0314(11) 0.0239(10) 0.0331(13) 0.0029(9) 0.0034(10) -0.0008(8)
C2 0.0376(12) 0.0302(11) 0.0279(12) 0.0044(9) -0.0014(10) -0.0062(9)
C1 0.0360(12) 0.0326(11) 0.0247(12) -0.0040(9) 0.0038(10) -0.0048(9)
C13 0.0287(12) 0.0441(13) 0.0308(13) -0.0052(10) 0.0039(10) -0.0024(10)
C17 0.0420(13) 0.0228(10) 0.0376(14) 0.0009(9) 0.0109(11) 0.0011(9)
N3 0.0266(9) 0.0248(8) 0.0234(9) 0.0001(7) 0.0058(7) -0.0044(7)
N2 0.0262(9) 0.0227(8) 0.0214(9) 0.0009(7) 0.0056(7) -0.0017(6)
N1 0.0318(10) 0.0265(8) 0.0238(10) -0.0050(7) 0.0040(8) 0.0002(7)

loop_
_atom_type_symbol
_atom_type_description
_atom_type_scat_dispersion_real
_atom_type_scat_dispersion_imag
_atom_type_scat_source
C C 0.0033 0.0016 'International Tables Vol C Tables 4.2.6.8 and 6.1.1.4'
H H 0.0000 0.0000 'International Tables Vol C Tables 4.2.6.8 and 6.1.1.4'
N N 0.0061 0.0033 'International Tables Vol C Tables 4.2.6.8 and 6.1.1.4'
Al Al 0.0645 0.0514 'International Tables Vol C Tables 4.2.6.8 and 6.1.1.4'

loop_
_geom_angle_atom_site_label_1
_geom_angle_atom_site_label_2
_geom_angle_atom_site_label_3
_geom_angle
N1 Al1 C17 117.20(9)
N1 Al1 C16 106.93(9)
C17 Al1 C16 117.55(9)
N1 Al1 N2 87.11(7)
C17 Al1 N2 109.00(8)
C16 Al1 N2 115.36(8)
C4 C5 N2 109.49(16)
N2 C9 C8 112.61(16)
N3 C8 C9 110.91(16)
N3 C7 C6 111.50(16)
C15 C10 C11 117.63(19)
C15 C10 N3 122.63(18)
C11 C10 N3 119.67(18)
C14 C15 C10 120.8(2)
N2 C6 C7 112.12(16)
C12 C11 C10 120.5(2)
C3 C4 N1 110.21(19)
C3 C4 C5 134.65(19)
N1 C4 C5 114.97(18)
C13 C14 C15 121.2(2)
C11 C12 C13 121.5(2)
C4 C3 C2 106.43(19)
C1 C2 C3 106.9(2)
C2 C1 N1 110.10(19)
C14 C13 C12 118.3(2)
C10 N3 C8 116.57(16)
C10 N3 C7 115.64(16)
C8 N3 C7 110.37(16)
C9 N2 C6 106.84(15)
C9 N2 C5 107.92(15)
C6 N2 C5 108.94(14)
C9 N2 Al1 117.92(12)
C6 N2 Al1 112.08(12)
C5 N2 Al1 102.78(12)
C1 N1 C4 106.34(17)
C1 N1 Al1 137.73(15)
C4 N1 Al1 113.29(14)

loop_
_geom_bond_atom_site_label_1
_geom_bond_atom_site_label_2
_geom_bond_distance
Al1 N1 1.8703(18)
Al1 C17 1.965(2)
Al1 C16 1.966(2)
Al1 N2 2.0658(17)
C5 C4 1.481(3)
C5 N2 1.513(2)
C9 N2 1.494(2)
C9 C8 1.512(3)
C8 N3 1.460(2)
C7 N3 1.469(3)
C7 C6 1.504(3)
C10 C15 1.393(3)
C10 C11 1.405(3)
C10 N3 1.421(3)
C15 C14 1.388(3)
C6 N2 1.498(2)
C11 C12 1.380(3)
C4 C3 1.368(3)
C4 N1 1.382(2)
C14 C13 1.380(3)
C12 C13 1.380(3)
C3 C2 1.423(3)
C2 C1 1.367(3)
C1 N1 1.377(3)
